data_4021089
loop_
_publ_author_name
'Gary A. Molander'
'Jason P. Burke'
'Patrick J. Carroll'

_publ_section_title
;
 Synthesis and Application of Chiral Cyclopropane-Based Ligands
 in Palladium-Catalyzed Allylic Alkylation
;
_journal_name_full 'Journal of Organic Chemistry'
_journal_page_first 8062
_journal_page_last 8069
_journal_paper_doi 10.1021/jo048782s
_journal_volume 69
_journal_year 2004
_chemical_formula_sum 'C12 H12 Br I O2'
_chemical_formula_weight 395.03
_space_group_IT_number 2
_symmetry_cell_setting triclinic
_symmetry_Int_Tables_number 2
_symmetry_space_group_name_Hall '-P 1'
_symmetry_space_group_name_H-M 'P -1'
_cell_angle_alpha 105.979(2)
_cell_angle_beta 108.666(2)
_cell_angle_gamma 100.361(2)
_cell_formula_units_Z 2
_cell_length_a 7.8323(11)
_cell_length_b 9.0392(11)
_cell_length_c 10.8216(16)
_cell_measurement_temperature 143(1)
_cell_volume 666.92(16)
_diffrn_ambient_temperature 143(1)
_exptl_crystal_density_diffrn 1.967
_cod_database_code 4021089

loop_
_symmetry_equiv_pos_as_xyz
'x, y, z'
'-x, -y, -z'

loop_
_atom_site_label
_atom_site_type_symbol
_atom_site_fract_x
_atom_site_fract_y
_atom_site_fract_z
_atom_site_U_iso_or_equiv
_atom_site_adp_type
_atom_site_occupancy
_atom_site_symmetry_multiplicity
_atom_site_calc_flag
_atom_site_refinement_flags
_atom_site_disorder_assembly
_atom_site_disorder_group
I1 I 0.18047(3) 0.30164(2) 0.784428(19) 0.03712(10) Uani 1 1 d . . .
Br1 Br 0.90208(5) 0.17954(4) 0.01519(3) 0.03616(11) Uani 1 1 d . . .
C1 C 0.2888(4) 0.1196(3) 0.6958(3) 0.0266(6) Uani 1 1 d . . .
H1 H 0.2912 0.0351 0.7364 0.035 Uiso 1 1 calc R . .
C2 C 0.2486(4) 0.0620(3) 0.5434(3) 0.0297(7) Uani 1 1 d . . .
H2A H 0.1788 0.1155 0.4877 0.039 Uiso 1 1 calc R . .
H2B H 0.2235 -0.0523 0.4958 0.039 Uiso 1 1 calc R . .
C3 C 0.4454(4) 0.1560(3) 0.6482(3) 0.0262(6) Uani 1 1 d . . .
H3 H 0.5327 0.0912 0.6627 0.035 Uiso 1 1 calc R . .
C4 C 0.5327(4) 0.3211(3) 0.6569(3) 0.0235(6) Uani 1 1 d . . .
H4 H 0.4361 0.3764 0.6370 0.031 Uiso 1 1 calc R . .
C5 C 0.6926(4) 0.4224(4) 0.7963(3) 0.0332(7) Uani 1 1 d . . .
H5A H 0.7879 0.3686 0.8144 0.050 Uiso 1 1 calc R . .
H5B H 0.6451 0.4375 0.8689 0.050 Uiso 1 1 calc R . .
H5C H 0.7460 0.5253 0.7937 0.050 Uiso 1 1 calc R . .
C6 C 0.5125(4) 0.3048(3) 0.4267(3) 0.0231(6) Uani 1 1 d . . .
C7 C 0.6141(4) 0.2846(3) 0.3321(3) 0.0205(5) Uani 1 1 d . . .
C8 C 0.8086(4) 0.3089(3) 0.3796(3) 0.0237(6) Uani 1 1 d . . .
H8 H 0.8802 0.3440 0.4749 0.032 Uiso 1 1 calc R . .
C9 C 0.8958(4) 0.2814(3) 0.2864(3) 0.0241(6) Uani 1 1 d . . .
H9 H 1.0254 0.2981 0.3182 0.032 Uiso 1 1 calc R . .
C10 C 0.7866(4) 0.2283(3) 0.1447(3) 0.0236(6) Uani 1 1 d . . .
C11 C 0.5950(4) 0.2072(3) 0.0951(3) 0.0274(6) Uani 1 1 d . . .
H11 H 0.5248 0.1744 -0.0003 0.036 Uiso 1 1 calc R . .
C12 C 0.5084(4) 0.2353(3) 0.1888(3) 0.0255(6) Uani 1 1 d . . .
H12 H 0.3792 0.2214 0.1563 0.034 Uiso 1 1 calc R . .
O1 O 0.6179(3) 0.3065(2) 0.55327(18) 0.0240(4) Uani 1 1 d . . .
O2 O 0.3555(3) 0.3180(3) 0.3954(2) 0.0323(5) Uani 1 1 d . . .

loop_
_atom_site_aniso_label
_atom_site_aniso_U_11
_atom_site_aniso_U_22
_atom_site_aniso_U_33
_atom_site_aniso_U_23
_atom_site_aniso_U_13
_atom_site_aniso_U_12
I1 0.03630(15) 0.04107(15) 0.03250(14) 0.00384(10) 0.01920(10) 0.01184(11)
Br1 0.0373(2) 0.0419(2) 0.03076(18) 0.00820(14) 0.01828(14) 0.01342(15)
C1 0.0321(16) 0.0217(14) 0.0247(14) 0.0071(11) 0.0116(12) 0.0058(12)
C2 0.0347(17) 0.0241(14) 0.0230(14) 0.0023(11) 0.0112(12) 0.0019(12)
C3 0.0295(16) 0.0240(14) 0.0275(14) 0.0089(11) 0.0129(12) 0.0108(12)
C4 0.0229(14) 0.0252(14) 0.0247(13) 0.0084(11) 0.0120(11) 0.0084(11)
C5 0.0281(16) 0.0346(16) 0.0292(15) 0.0071(12) 0.0078(12) 0.0044(13)
C6 0.0215(14) 0.0207(13) 0.0261(14) 0.0091(11) 0.0074(11) 0.0060(11)
C7 0.0202(14) 0.0160(12) 0.0226(13) 0.0064(10) 0.0051(10) 0.0057(10)
C8 0.0226(14) 0.0243(14) 0.0234(13) 0.0106(11) 0.0070(11) 0.0054(11)
C9 0.0171(14) 0.0257(14) 0.0282(14) 0.0109(11) 0.0062(11) 0.0058(11)
C10 0.0295(15) 0.0185(13) 0.0255(13) 0.0079(10) 0.0126(11) 0.0093(11)
C11 0.0269(15) 0.0268(14) 0.0191(13) 0.0035(11) 0.0017(11) 0.0073(12)
C12 0.0176(14) 0.0272(14) 0.0255(14) 0.0064(11) 0.0030(11) 0.0071(11)
O1 0.0207(10) 0.0311(10) 0.0237(9) 0.0126(8) 0.0089(8) 0.0108(8)
O2 0.0234(11) 0.0429(12) 0.0344(11) 0.0158(9) 0.0112(9) 0.0156(9)

loop_
_geom_bond_atom_site_label_1
_geom_bond_atom_site_label_2
_geom_bond_distance
_geom_bond_site_symmetry_2
_geom_bond_publ_flag
I1 C1 2.121(3) . ?
Br1 C10 1.895(3) . ?
C1 C2 1.492(4) . ?
C1 C3 1.494(4) . ?
C2 C3 1.504(4) . ?
C3 C4 1.490(4) . ?
C4 O1 1.465(3) . ?
C4 C5 1.517(4) . ?
C6 O2 1.204(3) . ?
C6 O1 1.348(3) . ?
C6 C7 1.479(4) . ?
C7 C12 1.398(4) . ?
C7 C8 1.396(4) . ?
C8 C9 1.381(4) . ?
C9 C10 1.386(4) . ?
C10 C11 1.379(4) . ?
C11 C12 1.383(4) . ?
